data_4513955
loop_
_publ_author_name
'Hu, Yue'
'Shen, Zhiqiang'
'Huang, Hanmin'

_publ_section_title
;
 Palladium-Catalyzed Intramolecular Hydroaminocarbonylation to Lactams:
 Additive-Free Protocol Initiated by Palladium Hydride
;
_journal_issue 10
_journal_name_full 'ACS Catalysis'
_journal_page_first 6785
_journal_paper_doi 10.1021/acscatal.6b01939
_journal_volume 6
_journal_year 2016
_chemical_absolute_configuration unk
_chemical_formula_sum 'C16 H15 N O'
_chemical_formula_weight 237.29
_chemical_name_systematic
; 
 ? 
;
_space_group_IT_number 1
_symmetry_cell_setting triclinic
_symmetry_space_group_name_Hall 'P 1'
_symmetry_space_group_name_H-M 'P 1'
_atom_sites_solution_hydrogens geom
_atom_sites_solution_primary direct
_atom_sites_solution_secondary difmap
_audit_creation_method SHELXL-97
_cell_angle_alpha 101.704(6)
_cell_angle_beta 94.481(6)
_cell_angle_gamma 97.981(6)
_cell_formula_units_Z 2
_cell_length_a 4.6759(16)
_cell_length_b 11.637(4)
_cell_length_c 12.148(4)
_cell_measurement_reflns_used 870
_cell_measurement_temperature 296(2)
_cell_measurement_theta_max 20.64
_cell_measurement_theta_min 3.53
_cell_volume 637.1(4)
_computing_cell_refinement 'Bruker SMART'
_computing_data_collection 'Bruker SMART APEX II'
_computing_data_reduction 'Bruker SMART'
_computing_structure_refinement 'SHELXL-97 (Sheldrick, 2008)'
_computing_structure_solution 'SHELXS-97 (Sheldrick, 2008)'
_diffrn_ambient_temperature 296(2)
_diffrn_measured_fraction_theta_full 0.978
_diffrn_measured_fraction_theta_max 0.978
_diffrn_measurement_device_type 'Bruker APEX II area detector'
_diffrn_measurement_method '\w scans'
_diffrn_radiation_monochromator graphite
_diffrn_radiation_source 'fine-focus sealed tube'
_diffrn_radiation_type MoK\a
_diffrn_radiation_wavelength 0.71073
_diffrn_reflns_av_R_equivalents 0.0307
_diffrn_reflns_av_sigmaI/netI 0.0616
_diffrn_reflns_limit_h_max 5
_diffrn_reflns_limit_h_min -5
_diffrn_reflns_limit_k_max 12
_diffrn_reflns_limit_k_min -14
_diffrn_reflns_limit_l_max 15
_diffrn_reflns_limit_l_min -12
_diffrn_reflns_number 3617
_diffrn_reflns_theta_full 26.57
_diffrn_reflns_theta_max 26.57
_diffrn_reflns_theta_min 1.72
_exptl_absorpt_coefficient_mu 0.077
_exptl_absorpt_correction_T_max 0.9885
_exptl_absorpt_correction_T_min 0.9773
_exptl_absorpt_correction_type multi-scan
_exptl_absorpt_process_details SADABS
_exptl_crystal_colour colorless
_exptl_crystal_density_diffrn 1.237
_exptl_crystal_density_method 'not measured'
_exptl_crystal_description block
_exptl_crystal_F_000 252
_exptl_crystal_size_max 0.30
_exptl_crystal_size_mid 0.20
_exptl_crystal_size_min 0.15
_refine_diff_density_max 0.202
_refine_diff_density_min -0.198
_refine_diff_density_rms 0.046
_refine_ls_abs_structure_details 'Flack H D (1983), Acta Cryst. A39, 876-881'
_refine_ls_abs_structure_Flack -2(3)
_refine_ls_extinction_coef 0.026(6)
_refine_ls_extinction_expression Fc^*^=kFc[1+0.001xFc^2^\l^3^/sin(2\q)]^-1/4^
_refine_ls_extinction_method SHELXL
_refine_ls_goodness_of_fit_ref 1.005
_refine_ls_hydrogen_treatment mixed
_refine_ls_matrix_type full
_refine_ls_number_parameters 328
_refine_ls_number_reflns 3036
_refine_ls_number_restraints 3
_refine_ls_restrained_S_all 1.004
_refine_ls_R_factor_all 0.0825
_refine_ls_R_factor_gt 0.0559
_refine_ls_shift/su_max 0.000
_refine_ls_shift/su_mean 0.000
_refine_ls_structure_factor_coef Fsqd
_refine_ls_weighting_details 'calc w=1/[\s^2^(Fo^2^)+(0.0600P)^2^+0.2000P] where P=(Fo^2^+2Fc^2^)/3'
_refine_ls_weighting_scheme calc
_refine_ls_wR_factor_gt 0.1317
_refine_ls_wR_factor_ref 0.1520
_reflns_number_gt 2111
_reflns_number_total 3036
_reflns_threshold_expression >2sigma(I)
_cod_data_source_file cs6b01939_si_004.cif
_cod_data_source_block 1
_cod_depositor_comments
;
The following automatic conversions were performed:

'_chemical_absolute_configuration' value ' unk ' changed to 'unk'
according to
/usr/data/users/saulius/crontab/automatic-downloads/rss-feeds/ACS/lib/dictionaries/cif_core.dic
dictionary named 'cif_core.dic' version 2.4.2 from 2011-04-26.

'_symmetry_cell_setting' value 'Triclinic' changed to 'triclinic'
according to
/usr/data/users/saulius/crontab/automatic-downloads/rss-feeds/ACS/lib/dictionaries/cif_core.dic
dictionary named 'cif_core.dic' version 2.4.2 from 2011-04-26.

'_exptl_absorpt_correction_type' value 'Multi-scan' changed to
'multi-scan' according to
/usr/data/users/saulius/crontab/automatic-downloads/rss-feeds/ACS/lib/dictionaries/cif_core.dic
dictionary named 'cif_core.dic' version 2.4.2 from 2011-04-26.

Automatic conversion script
Id: cif_fix_values 4268 2015-11-12 08:31:59Z antanas 

 Adding full bibliography for 4513953--4513955.cif.
;
_cod_original_cell_volume 637.2(4)
_cod_original_sg_symbol_H-M P1
_cod_database_code 4513955

loop_
_symmetry_equiv_pos_as_xyz
'x, y, z'

loop_
_atom_site_label
_atom_site_type_symbol
_atom_site_fract_x
_atom_site_fract_y
_atom_site_fract_z
_atom_site_U_iso_or_equiv
_atom_site_adp_type
_atom_site_occupancy
_atom_site_symmetry_multiplicity
_atom_site_calc_flag
_atom_site_refinement_flags
O1 O 0.5577(9) 0.4061(3) 1.1442(3) 0.0698(11) Uani 1 1 d .
O2 O 0.0835(9) 0.4444(3) 0.6528(3) 0.0696(11) Uani 1 1 d .
N1 N 0.6482(8) 0.4200(3) 0.9662(3) 0.0488(10) Uani 1 1 d .
N2 N 0.1415(8) 0.4270(3) 0.4670(3) 0.0511(10) Uani 1 1 d .
C1 C 0.6751(12) 0.0595(4) 0.8992(5) 0.0594(14) Uani 1 1 d .
H1 H 0.6177 0.0142 0.9508 0.071 Uiso 1 1 calc R
C2 C 0.8329(13) 0.0142(5) 0.8135(5) 0.0680(15) Uani 1 1 d .
H2 H 0.8760 -0.0624 0.8068 0.082 Uiso 1 1 calc R
C3 C 0.9267(12) 0.0806(5) 0.7384(5) 0.0655(15) Uani 1 1 d .
H3 H 1.0343 0.0494 0.6816 0.079 Uiso 1 1 calc R
C4 C 0.8614(11) 0.1941(4) 0.7471(4) 0.0570(13) Uani 1 1 d .
H4 H 0.9258 0.2398 0.6968 0.068 Uiso 1 1 calc R
C5 C 0.6996(9) 0.2390(4) 0.8314(4) 0.0438(11) Uani 1 1 d .
C6 C 0.6021(10) 0.1725(4) 0.9083(4) 0.0461(11) Uani 1 1 d .
C7 C 0.4265(11) 0.2289(4) 0.9967(4) 0.0512(12) Uani 1 1 d .
H7 H 0.2346 0.2277 0.9573 0.061 Uiso 1 1 calc R
C8 C 0.5496(10) 0.3588(4) 1.0432(4) 0.0464(11) Uani 1 1 d .
C9 C 0.6188(12) 0.3617(4) 0.8452(4) 0.0512(12) Uani 1 1 d .
H9A H 0.7445 0.4089 0.8055 0.061 Uiso 1 1 calc R
H9B H 0.4200 0.3562 0.8125 0.061 Uiso 1 1 calc R
C10 C 0.3740(15) 0.1627(5) 1.0904(5) 0.0736(17) Uani 1 1 d .
H10A H 0.2601 0.0861 1.0592 0.110 Uiso 1 1 calc R
H10B H 0.2717 0.2073 1.1454 0.110 Uiso 1 1 calc R
H10C H 0.5569 0.1529 1.1260 0.110 Uiso 1 1 calc R
C11 C 0.7308(10) 0.5476(4) 0.9955(4) 0.0488(12) Uani 1 1 d .
C12 C 0.9547(12) 0.5990(4) 1.0801(5) 0.0639(14) Uani 1 1 d .
H12 H 1.0518 0.5518 1.1185 0.077 Uiso 1 1 calc R
C13 C 1.0320(15) 0.7213(5) 1.1070(5) 0.0766(18) Uani 1 1 d .
H13 H 1.1798 0.7566 1.1646 0.092 Uiso 1 1 calc R
C14 C 0.8909(15) 0.7913(5) 1.0486(6) 0.0795(19) Uani 1 1 d .
H14 H 0.9432 0.8735 1.0669 0.095 Uiso 1 1 calc R
C15 C 0.6727(16) 0.7387(5) 0.9633(6) 0.0826(19) Uani 1 1 d .
H15 H 0.5815 0.7852 0.9222 0.099 Uiso 1 1 calc R
C16 C 0.5889(13) 0.6167(4) 0.9386(5) 0.0658(15) Uani 1 1 d .
H16 H 0.4357 0.5817 0.8832 0.079 Uiso 1 1 calc R
C17 C 0.4207(11) 0.7892(4) 0.5435(5) 0.0596(14) Uani 1 1 d .
H17 H 0.3956 0.8353 0.6131 0.072 Uiso 1 1 calc R
C18 C 0.6125(13) 0.8348(5) 0.4754(5) 0.0682(15) Uani 1 1 d .
H18 H 0.7155 0.9113 0.5001 0.082 Uiso 1 1 calc R
C19 C 0.6517(13) 0.7690(4) 0.3730(5) 0.0665(15) Uani 1 1 d .
H19 H 0.7809 0.8002 0.3281 0.080 Uiso 1 1 calc R
C20 C 0.4968(11) 0.6547(4) 0.3362(4) 0.0528(12) Uani 1 1 d .
H20 H 0.5201 0.6095 0.2660 0.063 Uiso 1 1 calc R
C21 C 0.3107(10) 0.6091(3) 0.4032(4) 0.0445(11) Uani 1 1 d .
C22 C 0.2664(10) 0.6750(4) 0.5077(4) 0.0442(11) Uani 1 1 d .
C23 C 0.0522(11) 0.6178(4) 0.5733(4) 0.0553(13) Uani 1 1 d .
H23 H -0.1409 0.6147 0.5341 0.066 Uiso 1 1 calc R
C24 C 0.0952(12) 0.4888(4) 0.5696(4) 0.0537(13) Uani 1 1 d .
C25 C 0.1409(11) 0.4845(4) 0.3686(4) 0.0518(12) Uani 1 1 d .
H25A H -0.0574 0.4876 0.3408 0.062 Uiso 1 1 calc R
H25B H 0.2277 0.4382 0.3082 0.062 Uiso 1 1 calc R
C26 C 0.0484(17) 0.6842(5) 0.6955(5) 0.086(2) Uani 1 1 d .
H26A H 0.2319 0.6864 0.7379 0.129 Uiso 1 1 calc R
H26B H -0.1040 0.6440 0.7290 0.129 Uiso 1 1 calc R
H26C H 0.0149 0.7639 0.6963 0.129 Uiso 1 1 calc R
C27 C 0.1528(11) 0.3019(4) 0.4455(4) 0.0473(11) Uani 1 1 d .
C28 C -0.0280(11) 0.2270(4) 0.3579(5) 0.0614(14) Uani 1 1 d .
H28 H -0.1611 0.2564 0.3144 0.074 Uiso 1 1 calc R
C29 C -0.0092(13) 0.1061(5) 0.3351(5) 0.0705(16) Uani 1 1 d .
H29 H -0.1287 0.0552 0.2750 0.085 Uiso 1 1 calc R
C30 C 0.1823(13) 0.0606(5) 0.3996(5) 0.0674(15) Uani 1 1 d .
H30 H 0.1939 -0.0202 0.3838 0.081 Uiso 1 1 calc R
C31 C 0.3565(13) 0.1374(5) 0.4882(5) 0.0685(15) Uani 1 1 d .
H31 H 0.4848 0.1073 0.5332 0.082 Uiso 1 1 calc R
C32 C 0.3464(12) 0.2573(4) 0.5122(4) 0.0607(14) Uani 1 1 d .
H32 H 0.4673 0.3078 0.5721 0.073 Uiso 1 1 calc R

loop_
_atom_site_aniso_label
_atom_site_aniso_U_11
_atom_site_aniso_U_22
_atom_site_aniso_U_33
_atom_site_aniso_U_23
_atom_site_aniso_U_13
_atom_site_aniso_U_12
O1 0.103(3) 0.055(2) 0.048(2) 0.0069(16) 0.021(2) 0.0000(19)
O2 0.102(3) 0.063(2) 0.053(2) 0.0180(18) 0.029(2) 0.024(2)
N1 0.066(3) 0.041(2) 0.039(2) 0.0092(17) 0.007(2) 0.0076(19)
N2 0.073(3) 0.042(2) 0.038(2) 0.0051(17) 0.010(2) 0.0093(19)
C1 0.071(4) 0.040(3) 0.064(3) 0.008(2) 0.001(3) 0.005(2)
C2 0.084(4) 0.048(3) 0.068(4) 0.000(3) 0.007(3) 0.018(3)
C3 0.076(4) 0.055(3) 0.057(3) -0.010(3) 0.010(3) 0.012(3)
C4 0.070(3) 0.050(3) 0.043(3) -0.003(2) 0.003(2) 0.002(2)
C5 0.045(3) 0.040(2) 0.041(2) 0.0020(19) -0.001(2) 0.0010(19)
C6 0.052(3) 0.036(2) 0.044(3) 0.0023(19) -0.001(2) -0.0007(19)
C7 0.059(3) 0.050(3) 0.044(3) 0.013(2) 0.009(2) 0.000(2)
C8 0.047(3) 0.048(3) 0.042(3) 0.006(2) 0.004(2) 0.006(2)
C9 0.065(3) 0.047(3) 0.040(3) 0.008(2) 0.007(2) 0.006(2)
C10 0.108(5) 0.053(3) 0.058(3) 0.017(2) 0.024(3) -0.007(3)
C11 0.053(3) 0.044(2) 0.047(3) 0.004(2) 0.015(2) 0.003(2)
C12 0.080(4) 0.048(3) 0.062(3) 0.012(2) 0.010(3) 0.003(3)
C13 0.100(5) 0.055(3) 0.067(4) 0.009(3) 0.005(3) -0.008(3)
C14 0.108(5) 0.037(3) 0.087(4) 0.006(3) 0.025(4) -0.007(3)
C15 0.117(5) 0.049(3) 0.085(5) 0.017(3) 0.014(4) 0.017(3)
C16 0.084(4) 0.045(3) 0.070(4) 0.014(3) -0.001(3) 0.017(3)
C17 0.069(3) 0.048(3) 0.061(3) 0.004(2) 0.000(3) 0.020(2)
C18 0.084(4) 0.046(3) 0.071(4) 0.011(3) 0.000(3) 0.003(3)
C19 0.078(4) 0.052(3) 0.070(4) 0.018(3) 0.005(3) 0.005(3)
C20 0.061(3) 0.049(3) 0.051(3) 0.012(2) 0.007(2) 0.016(2)
C21 0.048(3) 0.038(2) 0.048(3) 0.0091(19) 0.000(2) 0.0107(19)
C22 0.043(3) 0.042(2) 0.050(3) 0.008(2) 0.000(2) 0.0184(19)
C23 0.061(3) 0.056(3) 0.048(3) 0.001(2) 0.008(2) 0.023(2)
C24 0.066(3) 0.054(3) 0.043(3) 0.011(2) 0.009(2) 0.013(2)
C25 0.071(3) 0.041(3) 0.042(3) 0.007(2) 0.004(2) 0.008(2)
C26 0.130(6) 0.078(4) 0.061(4) 0.007(3) 0.032(4) 0.053(4)
C27 0.062(3) 0.043(2) 0.042(2) 0.014(2) 0.016(2) 0.010(2)
C28 0.063(3) 0.051(3) 0.064(3) 0.010(3) -0.004(3) -0.001(2)
C29 0.082(4) 0.047(3) 0.070(4) -0.002(3) 0.004(3) -0.008(3)
C30 0.084(4) 0.043(3) 0.077(4) 0.014(3) 0.017(3) 0.013(3)
C31 0.082(4) 0.054(3) 0.071(4) 0.011(3) 0.006(3) 0.020(3)
C32 0.073(4) 0.055(3) 0.052(3) 0.006(2) 0.000(3) 0.013(3)

loop_
_atom_type_symbol
_atom_type_description
_atom_type_scat_dispersion_real
_atom_type_scat_dispersion_imag
_atom_type_scat_source
C C 0.0033 0.0016 'International Tables Vol C Tables 4.2.6.8 and 6.1.1.4'
H H 0.0000 0.0000 'International Tables Vol C Tables 4.2.6.8 and 6.1.1.4'
N N 0.0061 0.0033 'International Tables Vol C Tables 4.2.6.8 and 6.1.1.4'
O O 0.0106 0.0060 'International Tables Vol C Tables 4.2.6.8 and 6.1.1.4'

loop_
_geom_angle_atom_site_label_1
_geom_angle_atom_site_label_2
_geom_angle_atom_site_label_3
_geom_angle
C8 N1 C11 121.2(4)
C8 N1 C9 120.4(4)
C11 N1 C9 117.3(4)
C24 N2 C27 122.2(4)
C24 N2 C25 119.9(4)
C27 N2 C25 117.4(3)
C2 C1 C6 120.2(5)
C2 C1 H1 119.9
C6 C1 H1 119.9
C3 C2 C1 120.9(5)
C3 C2 H2 119.6
C1 C2 H2 119.6
C2 C3 C4 119.9(5)
C2 C3 H3 120.0
C4 C3 H3 120.0
C5 C4 C3 119.4(5)
C5 C4 H4 120.3
C3 C4 H4 120.3
C4 C5 C6 121.4(4)
C4 C5 C9 122.1(4)
C6 C5 C9 116.5(4)
C1 C6 C5 118.2(5)
C1 C6 C7 124.4(4)
C5 C6 C7 117.4(4)
C6 C7 C8 111.4(4)
C6 C7 C10 115.0(5)
C8 C7 C10 111.7(4)
C6 C7 H7 106.0
C8 C7 H7 106.0
C10 C7 H7 106.0
O1 C8 N1 122.2(4)
O1 C8 C7 122.3(4)
N1 C8 C7 115.5(4)
N1 C9 C5 110.1(4)
N1 C9 H9A 109.6
C5 C9 H9A 109.6
N1 C9 H9B 109.6
C5 C9 H9B 109.6
H9A C9 H9B 108.2
C7 C10 H10A 109.5
C7 C10 H10B 109.5
H10A C10 H10B 109.5
C7 C10 H10C 109.5
H10A C10 H10C 109.5
H10B C10 H10C 109.5
C16 C11 C12 120.5(5)
C16 C11 N1 119.6(4)
C12 C11 N1 119.9(5)
C13 C12 C11 119.3(6)
C13 C12 H12 120.4
C11 C12 H12 120.4
C12 C13 C14 120.4(6)
C12 C13 H13 119.8
C14 C13 H13 119.8
C15 C14 C13 119.7(5)
C15 C14 H14 120.2
C13 C14 H14 120.2
C14 C15 C16 120.1(6)
C14 C15 H15 120.0
C16 C15 H15 120.0
C11 C16 C15 120.1(6)
C11 C16 H16 119.9
C15 C16 H16 119.9
C22 C17 C18 120.1(5)
C22 C17 H17 120.0
C18 C17 H17 120.0
C19 C18 C17 120.9(5)
C19 C18 H18 119.5
C17 C18 H18 119.5
C18 C19 C20 119.4(5)
C18 C19 H19 120.3
C20 C19 H19 120.3
C21 C20 C19 119.9(5)
C21 C20 H20 120.0
C19 C20 H20 120.0
C20 C21 C22 121.6(4)
C20 C21 C25 122.3(4)
C22 C21 C25 116.1(4)
C17 C22 C21 118.1(4)
C17 C22 C23 124.5(4)
C21 C22 C23 117.4(4)
C22 C23 C26 115.5(5)
C22 C23 C24 110.2(4)
C26 C23 C24 110.4(4)
C22 C23 H23 106.7
C26 C23 H23 106.7
C24 C23 H23 106.7
O2 C24 N2 122.5(5)
O2 C24 C23 122.5(4)
N2 C24 C23 114.9(4)
N2 C25 C21 109.8(4)
N2 C25 H25A 109.7
C21 C25 H25A 109.7
N2 C25 H25B 109.7
C21 C25 H25B 109.7
H25A C25 H25B 108.2
C23 C26 H26A 109.5
C23 C26 H26B 109.5
H26A C26 H26B 109.5
C23 C26 H26C 109.5
H26A C26 H26C 109.5
H26B C26 H26C 109.5
C28 C27 C32 120.4(5)
C28 C27 N2 119.3(4)
C32 C27 N2 120.3(4)
C27 C28 C29 119.0(5)
C27 C28 H28 120.5
C29 C28 H28 120.5
C30 C29 C28 121.4(5)
C30 C29 H29 119.3
C28 C29 H29 119.3
C29 C30 C31 118.3(5)
C29 C30 H30 120.8
C31 C30 H30 120.8
C32 C31 C30 121.9(6)
C32 C31 H31 119.1
C30 C31 H31 119.1
C31 C32 C27 119.0(5)
C31 C32 H32 120.5
C27 C32 H32 120.5

loop_
_geom_bond_atom_site_label_1
_geom_bond_atom_site_label_2
_geom_bond_distance
O1 C8 1.233(5)
O2 C24 1.227(6)
N1 C8 1.358(6)
N1 C11 1.444(6)
N1 C9 1.476(5)
N2 C24 1.357(6)
N2 C27 1.435(6)
N2 C25 1.483(6)
C1 C2 1.382(7)
C1 C6 1.388(7)
C1 H1 0.9300
C2 C3 1.370(8)
C2 H2 0.9300
C3 C4 1.381(7)
C3 H3 0.9300
C4 C5 1.381(6)
C4 H4 0.9300
C5 C6 1.394(6)
C5 C9 1.507(6)
C6 C7 1.503(6)
C7 C8 1.515(6)
C7 C10 1.516(7)
C7 H7 0.9800
C9 H9A 0.9700
C9 H9B 0.9700
C10 H10A 0.9600
C10 H10B 0.9600
C10 H10C 0.9600
C11 C16 1.366(7)
C11 C12 1.385(7)
C12 C13 1.383(7)
C12 H12 0.9300
C13 C14 1.383(9)
C13 H13 0.9300
C14 C15 1.376(9)
C14 H14 0.9300
C15 C16 1.384(7)
C15 H15 0.9300
C16 H16 0.9300
C17 C22 1.388(6)
C17 C18 1.390(8)
C17 H17 0.9300
C18 C19 1.363(8)
C18 H18 0.9300
C19 C20 1.390(6)
C19 H19 0.9300
C20 C21 1.364(7)
C20 H20 0.9300
C21 C22 1.390(6)
C21 C25 1.514(6)
C22 C23 1.495(7)
C23 C26 1.532(7)
C23 C24 1.534(6)
C23 H23 0.9800
C25 H25A 0.9700
C25 H25B 0.9700
C26 H26A 0.9600
C26 H26B 0.9600
C26 H26C 0.9600
C27 C28 1.373(6)
C27 C32 1.391(7)
C28 C29 1.394(7)
C28 H28 0.9300
C29 C30 1.374(9)
C29 H29 0.9300
C30 C31 1.375(8)
C30 H30 0.9300
C31 C32 1.374(7)
C31 H31 0.9300
C32 H32 0.9300

loop_
_geom_torsion_atom_site_label_1
_geom_torsion_atom_site_label_2
_geom_torsion_atom_site_label_3
_geom_torsion_atom_site_label_4
_geom_torsion
C6 C1 C2 C3 1.8(8)
C1 C2 C3 C4 -0.6(8)
C2 C3 C4 C5 -0.5(8)
C3 C4 C5 C6 0.4(7)
C3 C4 C5 C9 -179.5(5)
C2 C1 C6 C5 -1.9(7)
C2 C1 C6 C7 178.7(5)
C4 C5 C6 C1 0.8(6)
C9 C5 C6 C1 -179.3(4)
C4 C5 C6 C7 -179.8(4)
C9 C5 C6 C7 0.2(6)
C1 C6 C7 C8 138.5(4)
C5 C6 C7 C8 -40.9(6)
C1 C6 C7 C10 10.2(7)
C5 C6 C7 C10 -169.2(4)
C11 N1 C8 O1 -8.7(7)
C9 N1 C8 O1 -176.4(5)
C11 N1 C8 C7 170.7(4)
C9 N1 C8 C7 3.0(6)
C6 C7 C8 O1 -141.2(5)
C10 C7 C8 O1 -11.1(7)
C6 C7 C8 N1 39.4(6)
C10 C7 C8 N1 169.5(5)
C8 N1 C9 C5 -43.6(6)
C11 N1 C9 C5 148.2(4)
C4 C5 C9 N1 -139.0(4)
C6 C5 C9 N1 41.1(5)
C8 N1 C11 C16 -119.6(5)
C9 N1 C11 C16 48.4(6)
C8 N1 C11 C12 61.0(6)
C9 N1 C11 C12 -131.0(5)
C16 C11 C12 C13 0.4(8)
N1 C11 C12 C13 179.8(5)
C11 C12 C13 C14 -1.1(8)
C12 C13 C14 C15 -0.1(10)
C13 C14 C15 C16 2.1(10)
C12 C11 C16 C15 1.6(8)
N1 C11 C16 C15 -177.8(5)
C14 C15 C16 C11 -2.8(9)
C22 C17 C18 C19 0.2(8)
C17 C18 C19 C20 0.1(9)
C18 C19 C20 C21 -0.9(8)
C19 C20 C21 C22 1.2(7)
C19 C20 C21 C25 -178.8(5)
C18 C17 C22 C21 0.1(7)
C18 C17 C22 C23 -179.2(5)
C20 C21 C22 C17 -0.8(7)
C25 C21 C22 C17 179.2(4)
C20 C21 C22 C23 178.5(4)
C25 C21 C22 C23 -1.5(6)
C17 C22 C23 C26 -10.8(7)
C21 C22 C23 C26 169.9(5)
C17 C22 C23 C24 -136.8(5)
C21 C22 C23 C24 44.0(6)
C27 N2 C24 O2 6.0(8)
C25 N2 C24 O2 177.4(5)
C27 N2 C24 C23 -172.8(4)
C25 N2 C24 C23 -1.3(6)
C22 C23 C24 O2 138.6(5)
C26 C23 C24 O2 9.8(7)
C22 C23 C24 N2 -42.6(6)
C26 C23 C24 N2 -171.4(5)
C24 N2 C25 C21 43.8(6)
C27 N2 C25 C21 -144.3(4)
C20 C21 C25 N2 138.2(5)
C22 C21 C25 N2 -41.8(5)
C24 N2 C27 C28 124.9(5)
C25 N2 C27 C28 -46.7(6)
C24 N2 C27 C32 -55.5(7)
C25 N2 C27 C32 132.9(5)
C32 C27 C28 C29 -1.7(8)
N2 C27 C28 C29 177.9(5)
C27 C28 C29 C30 1.2(9)
C28 C29 C30 C31 0.1(9)
C29 C30 C31 C32 -1.0(9)
C30 C31 C32 C27 0.5(9)
C28 C27 C32 C31 0.8(8)
N2 C27 C32 C31 -178.8(5)
